data_4067566
loop_
_publ_author_name
'Zottig, Victor E.'
'Todd, Michael A.'
'Nichols-Nielander, Adam C.'
'Harrison, Daniel P.'
'Sabat, Michal'
'Myers, William H.'
'Harman, W. Dean'

_publ_section_title
;
 Epoxidation, Cyclopropanation, and Electrophilic Addition Reactions at
 themetaPosition of Phenol andmeta-Cresol&#x00A7;
;
_journal_issue 21
_journal_name_full Organometallics
_journal_page_first 4793
_journal_paper_doi 10.1021/om901017d
_journal_volume 29
_journal_year 2010
_chemical_formula_sum 'C29 H36 B Cl6 N8 O6 P S W'
_chemical_formula_weight 1063.05
_chemical_name_systematic
; 
 ? 
;
_space_group_IT_number 14
_symmetry_cell_setting monoclinic
_symmetry_space_group_name_Hall '-P 2ybc'
_symmetry_space_group_name_H-M 'P 1 21/c 1'
_atom_sites_solution_hydrogens geom
_atom_sites_solution_primary direct
_atom_sites_solution_secondary difmap
_audit_creation_method SHELXL-97
_cell_angle_alpha 90.00
_cell_angle_beta 96.957(1)
_cell_angle_gamma 90.00
_cell_formula_units_Z 4
_cell_length_a 15.4166(3)
_cell_length_b 15.7337(3)
_cell_length_c 18.6582(4)
_cell_measurement_reflns_used 9596
_cell_measurement_temperature 153(2)
_cell_measurement_theta_max 30.77
_cell_measurement_theta_min 2.59
_cell_volume 4492.41(16)
_computing_cell_refinement 'Bruker SAINT'
_computing_data_collection 'Bruker APEX2'
_computing_data_reduction 'Bruker SAINT'
_computing_molecular_graphics 'Bruker SHELXTL'
_computing_publication_material 'Bruker SHELXTL'
_computing_structure_refinement 'SHELXL-97 (Sheldrick, 2008)'
_computing_structure_solution 'SHELXS-97 (Sheldrick, 2008)'
_diffrn_ambient_temperature 153(2)
_diffrn_measured_fraction_theta_full 0.915
_diffrn_measured_fraction_theta_max 0.925
_diffrn_measurement_device_type 'Bruker APEX-II CCD'
_diffrn_measurement_method '\f and \w scans'
_diffrn_radiation_monochromator graphite
_diffrn_radiation_source 'fine-focus sealed tube'
_diffrn_radiation_type MoK\a
_diffrn_radiation_wavelength 0.71073
_diffrn_reflns_av_R_equivalents 0.0308
_diffrn_reflns_av_sigmaI/netI 0.0321
_diffrn_reflns_limit_h_max 22
_diffrn_reflns_limit_h_min -22
_diffrn_reflns_limit_k_max 23
_diffrn_reflns_limit_k_min -22
_diffrn_reflns_limit_l_max 27
_diffrn_reflns_limit_l_min -20
_diffrn_reflns_number 50323
_diffrn_reflns_theta_full 31.85
_diffrn_reflns_theta_max 31.85
_diffrn_reflns_theta_min 1.33
_exptl_absorpt_coefficient_mu 3.056
_exptl_absorpt_correction_T_max 0.7921
_exptl_absorpt_correction_T_min 0.3601
_exptl_absorpt_correction_type empirical
_exptl_absorpt_process_details 'Bruker SADABS'
_exptl_crystal_colour yellow
_exptl_crystal_density_diffrn 1.572
_exptl_crystal_density_meas ?
_exptl_crystal_density_method 'not measured'
_exptl_crystal_description plate
_exptl_crystal_F_000 2104
_exptl_crystal_size_max 0.42
_exptl_crystal_size_mid 0.20
_exptl_crystal_size_min 0.08
_refine_diff_density_max 2.056
_refine_diff_density_min -1.552
_refine_diff_density_rms 0.228
_refine_ls_extinction_coef none
_refine_ls_extinction_method none
_refine_ls_goodness_of_fit_ref 1.546
_refine_ls_hydrogen_treatment mixed
_refine_ls_matrix_type full
_refine_ls_number_parameters 491
_refine_ls_number_reflns 14104
_refine_ls_number_restraints 0
_refine_ls_restrained_S_all 1.546
_refine_ls_R_factor_all 0.0693
_refine_ls_R_factor_gt 0.0527
_refine_ls_shift/su_max 0.001
_refine_ls_shift/su_mean 0.000
_refine_ls_structure_factor_coef Fsqd
_refine_ls_weighting_details 'calc w=1/[\s^2^(Fo^2^)+(0.1000P)^2^+0.0000P] where P=(Fo^2^+2Fc^2^)/3'
_refine_ls_weighting_scheme calc
_refine_ls_wR_factor_gt 0.1892
_refine_ls_wR_factor_ref 0.2021
_reflns_number_gt 11307
_reflns_number_total 14104
_reflns_threshold_expression >2sigma(I)
_cod_data_source_file om901017d_si_001.cif
_cod_data_source_block C29H36BCl6N8O6PSW
_cod_depositor_comments
;
The following automatic conversions were performed:

'_symmetry_cell_setting' value 'Monoclinic' changed to 'monoclinic'
according to /home/saulius/struct/CIF-dictionaries/cif_core.dic
dictionary named 'cif_core.dic' version 2.4.1 from 2010-06-29.

Automatic conversion script
Id: cif_fix_values 1715 2011-07-08 13:25:40Z adriana 

The following automatic conversions were performed:

'_exptl_crystal_density_meas' value 'not measured' was changed to '?'
- the value is perceived as not measured.

Automatic conversion script
Id: cif_fix_values 3008 2015-01-20 13:52:24Z robertas 
;
_cod_original_cell_volume 4492.4(2)
_cod_original_sg_symbol_H-M P2(1)/c
_cod_database_code 4067566

loop_
_symmetry_equiv_pos_as_xyz
'x, y, z'
'-x, y+1/2, -z+1/2'
'-x, -y, -z'
'x, -y-1/2, z-1/2'

loop_
_atom_site_label
_atom_site_type_symbol
_atom_site_fract_x
_atom_site_fract_y
_atom_site_fract_z
_atom_site_U_iso_or_equiv
_atom_site_adp_type
_atom_site_occupancy
_atom_site_symmetry_multiplicity
_atom_site_calc_flag
_atom_site_refinement_flags
W W 0.400446(12) 0.615067(11) 0.235885(10) 0.01969(9) Uani 1 1 d .
Cl1 Cl 0.64656(14) 0.73337(13) 0.11954(10) 0.0536(4) Uani 1 1 d .
Cl2 Cl 0.69627(18) 0.63429(16) -0.00082(16) 0.0715(7) Uani 1 1 d .
Cl3 Cl 0.59062(15) 0.78332(15) -0.02720(11) 0.0599(5) Uani 1 1 d .
Cl4 Cl 0.9126(12) 0.4727(12) 0.1423(11) 0.247(7) Uiso 0.50 1 d P
Cl5 Cl 0.8407(7) 0.6334(6) 0.1883(6) 0.133(3) Uiso 0.50 1 d P
Cl6 Cl 1.0155(4) 0.5677(3) 0.2287(3) 0.0763(13) Uiso 0.50 1 d P
Cl7 Cl 1.0082(7) 0.7260(7) 0.4211(6) 0.154(3) Uiso 0.50 1 d P
Cl8 Cl 0.8755(5) 0.8418(5) 0.3322(4) 0.101(2) Uiso 0.50 1 d P
Cl9 Cl 0.8736(10) 0.6726(10) 0.3717(8) 0.202(5) Uiso 0.50 1 d P
S1 S 0.13687(14) 0.85077(12) 0.18534(9) 0.0487(5) Uani 1 1 d .
P1 P 0.31989(9) 0.66170(9) 0.33965(7) 0.0246(3) Uani 1 1 d .
O1 O 0.2080(3) 0.7341(3) 0.0248(2) 0.0379(10) Uani 1 1 d .
O2 O 0.4227(3) 0.6454(3) 0.0250(2) 0.0335(9) Uani 1 1 d .
O3 O 0.1692(4) 0.8712(3) 0.0264(3) 0.0523(14) Uani 1 1 d .
O4 O 0.1267(5) 0.7977(4) 0.2457(3) 0.0711(19) Uani 1 1 d .
O5 O 0.1869(4) 0.9249(4) 0.1946(4) 0.078(2) Uani 1 1 d .
O6 O 0.2629(3) 0.4843(3) 0.1921(3) 0.0397(10) Uani 1 1 d .
N1 N 0.1827(4) 0.7879(4) 0.1297(3) 0.0420(13) Uani 1 1 d .
N2 N 0.5034(3) 0.7092(3) 0.2746(2) 0.0269(9) Uani 1 1 d .
N3 N 0.5878(3) 0.6844(3) 0.2931(3) 0.0260(9) Uani 1 1 d .
N4 N 0.4681(3) 0.5318(3) 0.3206(2) 0.0274(9) Uani 1 1 d .
N5 N 0.5559(3) 0.5393(3) 0.3417(3) 0.0309(10) Uani 1 1 d .
N6 N 0.5058(3) 0.5558(3) 0.1828(2) 0.0241(8) Uani 1 1 d .
N7 N 0.5905(3) 0.5536(3) 0.2164(3) 0.0272(9) Uani 1 1 d .
N8 N 0.3193(3) 0.5375(3) 0.2092(3) 0.0252(9) Uani 1 1 d .
C1 C 0.3699(3) 0.6504(3) 0.0702(3) 0.0246(10) Uani 1 1 d .
C2 C 0.3865(4) 0.6957(3) 0.1368(3) 0.0241(10) Uani 1 1 d .
C3 C 0.3191(3) 0.7176(3) 0.1813(3) 0.0225(9) Uani 1 1 d .
C4 C 0.2244(4) 0.7039(3) 0.1494(3) 0.0265(10) Uani 1 1 d .
H4 H 0.1916 0.6736 0.1848 0.032 Uiso 1 1 calc R
C5 C 0.1847(4) 0.8048(4) 0.0573(3) 0.0374(13) Uani 1 1 d .
C6 C 0.2086(4) 0.6603(4) 0.0750(3) 0.0292(11) Uani 1 1 d .
C7 C 0.2832(4) 0.6061(4) 0.0543(3) 0.0302(11) Uani 1 1 d .
H7A H 0.2849 0.5518 0.0813 0.036 Uiso 1 1 calc R
H7B H 0.2725 0.5927 0.0021 0.036 Uiso 1 1 calc R
C8 C 0.1213(5) 0.6171(5) 0.0629(5) 0.0494(19) Uani 1 1 d .
H8A H 0.0758 0.6564 0.0748 0.074 Uiso 1 1 calc R
H8B H 0.1219 0.5667 0.0938 0.074 Uiso 1 1 calc R
H8C H 0.1091 0.6000 0.0121 0.074 Uiso 1 1 calc R
C9 C 0.0359(5) 0.8753(4) 0.1398(4) 0.0399(15) Uani 1 1 d .
C10 C -0.0308(5) 0.8127(5) 0.1366(5) 0.062(2) Uani 1 1 d .
H10 H -0.0198 0.7598 0.1605 0.074 Uiso 1 1 calc R
C11 C -0.1137(6) 0.8294(6) 0.0976(8) 0.087(4) Uani 1 1 d .
H11 H -0.1581 0.7872 0.0936 0.104 Uiso 1 1 calc R
C12 C -0.1291(5) 0.9086(6) 0.0653(5) 0.055(2) Uani 1 1 d .
C13 C -0.0634(5) 0.9704(4) 0.0708(4) 0.0431(15) Uani 1 1 d .
H13 H -0.0753 1.0248 0.0498 0.052 Uiso 1 1 calc R
C14 C 0.0199(4) 0.9529(4) 0.1070(4) 0.0368(13) Uani 1 1 d .
H14 H 0.0648 0.9945 0.1088 0.044 Uiso 1 1 calc R
C15 C -0.2178(6) 0.9241(7) 0.0241(8) 0.088(4) Uani 1 1 d .
H15A H -0.2175 0.9785 -0.0015 0.132 Uiso 1 1 calc R
H15B H -0.2618 0.9258 0.0578 0.132 Uiso 1 1 calc R
H15C H -0.2318 0.8782 -0.0109 0.132 Uiso 1 1 calc R
C16 C 0.6392(4) 0.7530(4) 0.3061(3) 0.0346(12) Uani 1 1 d .
H16 H 0.7005 0.7517 0.3203 0.042 Uiso 1 1 calc R
C17 C 0.5897(4) 0.8247(4) 0.2957(3) 0.0358(13) Uani 1 1 d .
H17 H 0.6089 0.8821 0.2997 0.043 Uiso 1 1 calc R
C18 C 0.5046(4) 0.7952(3) 0.2778(3) 0.0334(12) Uani 1 1 d .
H18 H 0.4544 0.8304 0.2692 0.040 Uiso 1 1 calc R
C19 C 0.5820(5) 0.4743(4) 0.3867(3) 0.0387(14) Uani 1 1 d .
H19 H 0.6402 0.4636 0.4079 0.046 Uiso 1 1 calc R
C20 C 0.5096(5) 0.4262(4) 0.3966(4) 0.0443(16) Uani 1 1 d .
H20 H 0.5073 0.3773 0.4262 0.053 Uiso 1 1 calc R
C21 C 0.4415(4) 0.4643(3) 0.3543(3) 0.0335(12) Uani 1 1 d .
H21 H 0.3828 0.4447 0.3497 0.040 Uiso 1 1 calc R
C22 C 0.6399(4) 0.5079(4) 0.1770(3) 0.0320(12) Uani 1 1 d .
H22 H 0.7006 0.4975 0.1887 0.038 Uiso 1 1 calc R
C23 C 0.5888(4) 0.4780(4) 0.1167(3) 0.0347(13) Uani 1 1 d .
H23 H 0.6062 0.4438 0.0789 0.042 Uiso 1 1 calc R
C24 C 0.5058(4) 0.5095(3) 0.1236(3) 0.0287(11) Uani 1 1 d .
H24 H 0.4555 0.4990 0.0900 0.034 Uiso 1 1 calc R
C25 C 0.3677(5) 0.6266(5) 0.4297(3) 0.0376(14) Uani 1 1 d .
H25A H 0.4306 0.6385 0.4360 0.056 Uiso 1 1 calc R
H25B H 0.3582 0.5654 0.4347 0.056 Uiso 1 1 calc R
H25C H 0.3398 0.6571 0.4666 0.056 Uiso 1 1 calc R
C26 C 0.2079(4) 0.6215(4) 0.3352(4) 0.0366(14) Uani 1 1 d .
H26A H 0.1899 0.6208 0.3838 0.055 Uiso 1 1 calc R
H26B H 0.2053 0.5637 0.3155 0.055 Uiso 1 1 calc R
H26C H 0.1686 0.6585 0.3040 0.055 Uiso 1 1 calc R
C27 C 0.3112(5) 0.7744(4) 0.3576(4) 0.0431(15) Uani 1 1 d .
H27A H 0.2957 0.8049 0.3121 0.065 Uiso 1 1 calc R
H27B H 0.3673 0.7955 0.3812 0.065 Uiso 1 1 calc R
H27C H 0.2658 0.7838 0.3893 0.065 Uiso 1 1 calc R
C28 C 0.6152(4) 0.6968(5) 0.0306(4) 0.0428(15) Uani 1 1 d .
H28 H 0.5613 0.6614 0.0305 0.051 Uiso 1 1 calc R
C29 C 0.9120(11) 0.5445(11) 0.1968(10) 0.055(4) Uiso 0.50 1 d P
H29 H 0.8918 0.5142 0.2389 0.066 Uiso 0.50 1 calc PR
C30 C 0.9429(12) 0.7550(11) 0.3473(11) 0.062(4) Uiso 0.50 1 d P
H30 H 0.9693 0.7396 0.3027 0.075 Uiso 0.50 1 calc PR
B1 B 0.6145(5) 0.5905(5) 0.2934(4) 0.0315(13) Uani 1 1 d .
H1B H 0.678(3) 0.587(3) 0.307(3) 0.004(11) Uiso 1 1 d .
H2 H 0.426(4) 0.724(4) 0.135(3) 0.018(14) Uiso 1 1 d .
H3 H 0.320(3) 0.781(3) 0.200(3) 0.002(10) Uiso 1 1 d .

loop_
_atom_site_aniso_label
_atom_site_aniso_U_11
_atom_site_aniso_U_22
_atom_site_aniso_U_33
_atom_site_aniso_U_23
_atom_site_aniso_U_13
_atom_site_aniso_U_12
W 0.02672(13) 0.01727(12) 0.01489(12) -0.00016(6) 0.00172(8) -0.00044(6)
Cl1 0.0666(12) 0.0583(10) 0.0348(9) 0.0067(8) 0.0019(8) -0.0053(9)
Cl2 0.0750(15) 0.0634(12) 0.0804(17) -0.0012(12) 0.0270(13) 0.0219(11)
Cl3 0.0667(12) 0.0771(14) 0.0363(9) 0.0103(9) 0.0083(9) 0.0222(10)
S1 0.0640(11) 0.0489(10) 0.0315(8) -0.0048(7) -0.0009(8) 0.0306(9)
P1 0.0319(7) 0.0258(6) 0.0164(6) -0.0009(5) 0.0037(5) -0.0001(5)
O1 0.040(2) 0.052(3) 0.022(2) 0.0126(18) 0.0043(17) 0.0169(19)
O2 0.038(2) 0.042(2) 0.0214(19) 0.0000(17) 0.0087(17) 0.0053(18)
O3 0.064(3) 0.051(3) 0.045(3) 0.023(2) 0.020(3) 0.025(2)
O4 0.103(5) 0.080(4) 0.032(3) 0.008(3) 0.015(3) 0.056(4)
O5 0.075(4) 0.065(4) 0.083(5) -0.030(3) -0.037(4) 0.030(3)
O6 0.041(2) 0.0270(19) 0.049(3) -0.0036(18) -0.004(2) -0.0103(17)
N1 0.059(4) 0.038(3) 0.031(3) 0.002(2) 0.013(2) 0.016(2)
N2 0.035(2) 0.024(2) 0.020(2) 0.0020(17) 0.0002(18) -0.0006(17)
N3 0.031(2) 0.024(2) 0.022(2) -0.0024(17) -0.0017(17) -0.0032(17)
N4 0.037(2) 0.026(2) 0.020(2) 0.0012(16) 0.0022(18) 0.0011(17)
N5 0.036(3) 0.032(2) 0.023(2) 0.0035(18) -0.0050(19) 0.0030(19)
N6 0.029(2) 0.0240(19) 0.019(2) -0.0009(16) -0.0005(16) 0.0007(16)
N7 0.027(2) 0.028(2) 0.025(2) -0.0013(17) -0.0004(18) 0.0017(16)
N8 0.030(2) 0.0193(18) 0.026(2) -0.0010(16) 0.0007(18) -0.0020(16)
C1 0.031(3) 0.026(2) 0.016(2) 0.0010(18) -0.0006(18) 0.0061(19)
C2 0.032(3) 0.021(2) 0.019(2) 0.0021(18) 0.0006(19) -0.0017(19)
C3 0.031(3) 0.020(2) 0.016(2) 0.0024(17) 0.0033(19) 0.0039(18)
C4 0.030(3) 0.033(3) 0.017(2) 0.0038(19) 0.0040(19) 0.011(2)
C5 0.033(3) 0.049(3) 0.030(3) 0.012(3) 0.004(2) 0.014(3)
C6 0.032(3) 0.032(3) 0.023(2) -0.001(2) 0.000(2) 0.002(2)
C7 0.033(3) 0.034(3) 0.022(3) -0.004(2) -0.002(2) 0.004(2)
C8 0.031(3) 0.064(5) 0.052(5) -0.001(3) 0.004(3) -0.005(3)
C9 0.047(4) 0.038(3) 0.037(3) 0.005(3) 0.012(3) 0.018(3)
C10 0.052(4) 0.044(4) 0.092(7) 0.034(4) 0.021(4) 0.016(3)
C11 0.041(4) 0.052(5) 0.173(13) 0.030(6) 0.035(6) 0.004(4)
C12 0.037(4) 0.052(4) 0.077(6) 0.012(4) 0.009(4) 0.011(3)
C13 0.046(4) 0.036(3) 0.047(4) 0.012(3) 0.004(3) 0.013(3)
C14 0.034(3) 0.030(3) 0.046(4) 0.003(3) 0.007(3) 0.009(2)
C15 0.048(5) 0.073(7) 0.138(11) 0.025(7) -0.007(6) 0.007(5)
C16 0.037(3) 0.035(3) 0.031(3) -0.003(2) 0.000(2) -0.009(2)
C17 0.048(3) 0.024(2) 0.033(3) -0.003(2) -0.002(3) -0.012(2)
C18 0.048(3) 0.022(2) 0.029(3) -0.003(2) 0.002(2) -0.005(2)
C19 0.056(4) 0.031(3) 0.026(3) 0.006(2) -0.010(3) 0.003(3)
C20 0.075(5) 0.028(3) 0.029(3) 0.008(2) -0.001(3) 0.002(3)
C21 0.052(4) 0.026(2) 0.022(3) 0.004(2) 0.004(2) -0.001(2)
C22 0.034(3) 0.027(2) 0.038(3) 0.001(2) 0.012(2) 0.005(2)
C23 0.051(4) 0.025(2) 0.030(3) 0.002(2) 0.013(3) 0.008(2)
C24 0.043(3) 0.021(2) 0.022(2) -0.0023(18) 0.002(2) 0.004(2)
C25 0.036(3) 0.060(4) 0.015(2) 0.003(2) -0.005(2) -0.002(3)
C26 0.030(3) 0.055(4) 0.025(3) -0.005(2) -0.001(2) 0.003(2)
C27 0.072(5) 0.029(3) 0.030(3) -0.011(2) 0.013(3) 0.001(3)
C28 0.038(3) 0.047(4) 0.045(4) -0.006(3) 0.009(3) -0.007(3)
B1 0.034(3) 0.035(3) 0.023(3) -0.001(2) -0.005(2) 0.002(3)

loop_
_atom_type_symbol
_atom_type_description
_atom_type_scat_dispersion_real
_atom_type_scat_dispersion_imag
_atom_type_scat_source
C C 0.0033 0.0016 'International Tables Vol C Tables 4.2.6.8 and 6.1.1.4'
H H 0.0000 0.0000 'International Tables Vol C Tables 4.2.6.8 and 6.1.1.4'
B B 0.0013 0.0007 'International Tables Vol C Tables 4.2.6.8 and 6.1.1.4'
N N 0.0061 0.0033 'International Tables Vol C Tables 4.2.6.8 and 6.1.1.4'
O O 0.0106 0.0060 'International Tables Vol C Tables 4.2.6.8 and 6.1.1.4'
P P 0.1023 0.0942 'International Tables Vol C Tables 4.2.6.8 and 6.1.1.4'
S S 0.1246 0.1234 'International Tables Vol C Tables 4.2.6.8 and 6.1.1.4'
W W -0.8490 6.8722 'International Tables Vol C Tables 4.2.6.8 and 6.1.1.4'
Cl Cl 0.1484 0.1585 'International Tables Vol C Tables 4.2.6.8 and 6.1.1.4'

loop_
_geom_angle_atom_site_label_1
_geom_angle_atom_site_label_2
_geom_angle_atom_site_label_3
_geom_angle
N8 W N6 96.64(18)
N8 W C3 91.8(2)
N6 W C3 120.51(17)
N8 W N4 92.77(19)
N6 W N4 76.23(16)
C3 W N4 161.96(18)
N8 W N2 177.17(18)
N6 W N2 83.79(16)
C3 W N2 90.37(19)
N4 W N2 84.61(17)
N8 W C2 99.5(2)
N6 W C2 82.59(18)
C3 W C2 38.01(19)
N4 W C2 156.6(2)
N2 W C2 83.36(18)
N8 W P1 91.12(16)
N6 W P1 157.01(12)
C3 W P1 80.66(13)
N4 W P1 81.82(12)
N2 W P1 87.46(13)
C2 W P1 117.50(14)
C30 Cl7 Cl9 49.5(8)
C30 Cl9 Cl7 45.6(7)
O5 S1 O4 120.2(4)
O5 S1 N1 107.8(4)
O4 S1 N1 104.0(3)
O5 S1 C9 109.0(3)
O4 S1 C9 109.9(4)
N1 S1 C9 104.7(3)
C27 P1 C26 104.8(3)
C27 P1 C25 98.9(3)
C26 P1 C25 102.1(3)
C27 P1 W 118.6(2)
C26 P1 W 114.4(2)
C25 P1 W 115.7(2)
C5 O1 C6 110.2(4)
C5 N1 C4 110.5(5)
C5 N1 S1 124.1(4)
C4 N1 S1 125.4(4)
C18 N2 N3 105.5(5)
C18 N2 W 133.1(4)
N3 N2 W 120.9(3)
C16 N3 N2 109.9(5)
C16 N3 B1 128.3(5)
N2 N3 B1 121.6(4)
C21 N4 N5 106.6(5)
C21 N4 W 131.8(4)
N5 N4 W 121.2(3)
C19 N5 N4 108.8(5)
C19 N5 B1 126.5(5)
N4 N5 B1 119.8(4)
C24 N6 N7 105.6(4)
C24 N6 W 132.9(4)
N7 N6 W 121.0(3)
C22 N7 N6 109.7(5)
C22 N7 B1 128.6(5)
N6 N7 B1 121.2(5)
O6 N8 W 178.8(5)
O2 C1 C2 123.9(5)
O2 C1 C7 118.4(5)
C2 C1 C7 117.7(5)
C1 C2 C3 123.6(5)
C1 C2 W 115.2(3)
C3 C2 W 70.3(3)
C2 C3 C4 117.5(4)
C2 C3 W 71.7(3)
C4 C3 W 122.6(3)
N1 C4 C3 109.5(5)
N1 C4 C6 99.0(4)
C3 C4 C6 117.0(4)
O3 C5 O1 123.7(6)
O3 C5 N1 127.5(6)
O1 C5 N1 108.8(5)
O1 C6 C8 108.7(5)
O1 C6 C7 103.0(5)
C8 C6 C7 113.6(5)
O1 C6 C4 102.0(4)
C8 C6 C4 112.2(5)
C7 C6 C4 116.0(4)
C1 C7 C6 111.8(4)
C14 C9 C10 120.5(7)
C14 C9 S1 121.4(6)
C10 C9 S1 118.1(5)
C11 C10 C9 119.8(7)
C12 C11 C10 119.0(8)
C11 C12 C13 120.4(8)
C11 C12 C15 117.6(9)
C13 C12 C15 122.0(8)
C12 C13 C14 120.8(6)
C9 C14 C13 119.5(6)
N3 C16 C17 109.3(5)
C16 C17 C18 104.6(5)
N2 C18 C17 110.5(6)
N5 C19 C20 108.2(6)
C21 C20 C19 105.0(5)
N4 C21 C20 111.3(6)
N7 C22 C23 109.1(5)
C22 C23 C24 104.1(5)
N6 C24 C23 111.5(5)
Cl2 C28 Cl3 110.0(4)
Cl2 C28 Cl1 111.9(4)
Cl3 C28 Cl1 109.9(4)
Cl4 C29 Cl6 108.5(13)
Cl4 C29 Cl5 125.5(14)
Cl6 C29 Cl5 114.4(10)
Cl7 C30 Cl8 130.2(13)
Cl7 C30 Cl9 84.8(11)
Cl8 C30 Cl9 104.6(11)
N3 B1 N7 108.8(5)
N3 B1 N5 108.9(5)
N7 B1 N5 104.4(5)

loop_
_geom_bond_atom_site_label_1
_geom_bond_atom_site_label_2
_geom_bond_distance
W N8 1.776(4)
W N6 2.208(4)
W C3 2.214(5)
W N4 2.214(4)
W N2 2.226(5)
W C2 2.232(5)
W P1 2.5321(14)
Cl1 C28 1.768(8)
Cl2 C28 1.746(7)
Cl3 C28 1.749(8)
Cl4 C29 1.52(2)
Cl5 C29 1.774(19)
Cl6 C29 1.674(18)
Cl7 C30 1.67(2)
Cl7 Cl9 2.322(19)
Cl8 C30 1.718(19)
Cl9 C30 1.77(2)
S1 O5 1.397(8)
S1 O4 1.426(6)
S1 N1 1.653(6)
S1 C9 1.724(7)
P1 C27 1.813(6)
P1 C26 1.830(7)
P1 C25 1.837(6)
O1 C5 1.336(8)
O1 C6 1.491(7)
O2 C1 1.243(6)
O3 C5 1.203(7)
O6 N8 1.222(6)
N1 C5 1.382(8)
N1 C4 1.495(7)
N2 C18 1.354(7)
N2 N3 1.361(6)
N3 C16 1.344(7)
N3 B1 1.534(8)
N4 C21 1.325(7)
N4 N5 1.368(7)
N5 C19 1.354(7)
N5 B1 1.572(9)
N6 C24 1.324(7)
N6 N7 1.378(6)
N7 C22 1.332(7)
N7 B1 1.552(8)
C1 C2 1.428(7)
C1 C7 1.505(8)
C2 C3 1.448(8)
C3 C4 1.525(8)
C4 C6 1.541(8)
C6 C8 1.502(9)
C6 C7 1.518(8)
C9 C14 1.376(8)
C9 C10 1.420(11)
C10 C11 1.417(13)
C11 C12 1.393(12)
C12 C13 1.399(11)
C12 C15 1.505(12)
C13 C14 1.403(9)
C16 C17 1.363(9)
C17 C18 1.394(9)
C19 C20 1.380(10)
C20 C21 1.372(9)
C22 C23 1.376(9)
C23 C24 1.393(9)
